data_7226596
loop_
_publ_author_name
'G\'omez, Ver\'onica'
'Fuhr, Olaf'
'Ruben, Mario'

_publ_section_title
;
 Structural diversity in substituted-pyridinium iodo- and bromoplumbates:
 a matter of halide and temperature
;
_journal_issue 42
_journal_name_full CrystEngComm
_journal_page_first 8207
_journal_paper_doi 10.1039/C6CE01684G
_journal_volume 18
_journal_year 2016
_chemical_formula_moiety 'Br3 Pb, C5 H5 Br N'
_chemical_formula_sum 'C5 H5 Br4 N Pb'
_chemical_formula_weight 605.93
_space_group_crystal_system monoclinic
_space_group_IT_number 14
_space_group_name_Hall '-P 2ybc'
_space_group_name_H-M_alt 'P 1 21/c 1'
_symmetry_space_group_name_Hall '-P 2ybc'
_symmetry_space_group_name_H-M 'P 1 21/c 1'
_atom_sites_solution_hydrogens geom
_atom_sites_solution_primary direct
_audit_creation_date 2016-08-29
_audit_creation_method
;
Olex2 1.2
(compiled 2016.08.23 svn.r3337 for OlexSys, GUI svn.r5217)
;
_audit_update_record
;
2016-08-30 deposited with the CCDC.
2016-09-20 downloaded from the CCDC.
;
_cell_angle_alpha 90
_cell_angle_beta 103.014(6)
_cell_angle_gamma 90
_cell_formula_units_Z 4
_cell_length_a 9.1279(6)
_cell_length_b 8.0558(4)
_cell_length_c 15.7073(11)
_cell_measurement_reflns_used 1025
_cell_measurement_temperature 180.15
_cell_measurement_theta_max 25.95
_cell_measurement_theta_min 2.83
_cell_volume 1125.33(12)
_computing_molecular_graphics 'Olex2 (Dolomanov et al., 2009)'
_computing_publication_material 'Olex2 (Dolomanov et al., 2009)'
_computing_structure_refinement 'ShelXL (Sheldrick, 2015)'
_computing_structure_solution 'ShelXS (Sheldrick, 2008)'
_diffrn_ambient_temperature 180.15
_diffrn_detector 'image plate (34 cm diameter)'
_diffrn_detector_area_resol_mean 6.67
_diffrn_detector_type STOE
_diffrn_measured_fraction_theta_full 0.940
_diffrn_measured_fraction_theta_max 0.991
_diffrn_measurement_device '2-circle goniometer'
_diffrn_measurement_device_type 'STOE IPDS 2T'
_diffrn_measurement_method 'rotation method'
_diffrn_radiation_collimation '0.5 mm diameter, monocapillary'
_diffrn_radiation_monochromator 'plane graphite'
_diffrn_radiation_polarisn_norm 0
_diffrn_radiation_type MoK\a
_diffrn_radiation_wavelength 0.71073
_diffrn_reflns_av_R_equivalents 0.0578
_diffrn_reflns_av_unetI/netI 0.0423
_diffrn_reflns_Laue_measured_fraction_full 0.940
_diffrn_reflns_Laue_measured_fraction_max 0.991
_diffrn_reflns_limit_h_max 11
_diffrn_reflns_limit_h_min -10
_diffrn_reflns_limit_k_max 9
_diffrn_reflns_limit_k_min -9
_diffrn_reflns_limit_l_max 19
_diffrn_reflns_limit_l_min -19
_diffrn_reflns_number 5979
_diffrn_reflns_point_group_measured_fraction_full 0.940
_diffrn_reflns_point_group_measured_fraction_max 0.991
_diffrn_reflns_theta_full 26.000
_diffrn_reflns_theta_max 25.494
_diffrn_reflns_theta_min 2.662
_diffrn_source 'sealed X-ray tube, 12 x 0.4 mm long-fine focus'
_diffrn_source_current 40
_diffrn_source_power 2.000
_diffrn_source_voltage 50
_exptl_absorpt_coefficient_mu 29.140
_exptl_absorpt_correction_T_max 0.1295
_exptl_absorpt_correction_T_min 0.0338
_exptl_absorpt_correction_type integration
_exptl_crystal_colour colourless
_exptl_crystal_colour_primary colourless
_exptl_crystal_density_diffrn 3.576
_exptl_crystal_description block
_exptl_crystal_F_000 1056
_exptl_crystal_size_max 0.24
_exptl_crystal_size_mid 0.2
_exptl_crystal_size_min 0.07
_refine_diff_density_max 2.531
_refine_diff_density_min -1.645
_refine_diff_density_rms 0.353
_refine_ls_extinction_coef 0.0021(2)
_refine_ls_extinction_expression Fc^*^=kFc[1+0.001xFc^2^\l^3^/sin(2\q)]^-1/4^
_refine_ls_extinction_method SHELXL
_refine_ls_goodness_of_fit_ref 0.994
_refine_ls_hydrogen_treatment constr
_refine_ls_matrix_type full
_refine_ls_number_parameters 101
_refine_ls_number_reflns 2072
_refine_ls_number_restraints 0
_refine_ls_restrained_S_all 0.994
_refine_ls_R_factor_all 0.0435
_refine_ls_R_factor_gt 0.0383
_refine_ls_shift/su_max 0.001
_refine_ls_shift/su_mean 0.000
_refine_ls_structure_factor_coef Fsqd
_refine_ls_weighting_details 'w=1/[\s^2^(Fo^2^)+(0.0699P)^2^] where P=(Fo^2^+2Fc^2^)/3'
_refine_ls_weighting_scheme calc
_refine_ls_wR_factor_gt 0.0927
_refine_ls_wR_factor_ref 0.0948
_reflns_Friedel_coverage 0.000
_reflns_number_gt 1824
_reflns_number_total 2072
_reflns_threshold_expression 'I > 2\s(I)'
_cod_data_source_file c6ce01684g2.cif
_cod_data_source_block vp-124
_cod_depositor_comments 'Adding full bibliography for 7226587--7226601.cif.'
_cod_database_code 7226596
_shelxl_version_number 2013-4
_shelx_space_group_comment
;
The symmetry employed for this shelxl refinement is uniquely defined
by the following loop, which should always be used as a source of
symmetry information in preference to the above space-group names.
They are only intended as comments.
;
_olex2_refinement_description
;
1. Fixed Uiso
 At 1.2 times of:
  All C(H) groups, All N(H) groups
2.a Aromatic/amide H refined with riding coordinates:
 N1(H1), C1(H1A), C3(H3), C4(H4), C5(H5)
;
_olex2_submission_special_instructions 'No special instructions were received'

loop_
_space_group_symop_operation_xyz
'x, y, z'
'-x, y+1/2, -z+1/2'
'-x, -y, -z'
'x, -y-1/2, z-1/2'

loop_
_atom_site_label
_atom_site_type_symbol
_atom_site_fract_x
_atom_site_fract_y
_atom_site_fract_z
_atom_site_U_iso_or_equiv
_atom_site_adp_type
_atom_site_occupancy
_atom_site_site_symmetry_order
_atom_site_calc_flag
_atom_site_refinement_flags_posn
Pb1 Pb 0.52239(4) 0.94904(4) 0.75034(2) 0.02356(17) Uani 1 1 d .
Br1 Br 0.38508(10) 0.73747(11) 0.86287(5) 0.0264(2) Uani 1 1 d .
Br2 Br 0.39182(11) 0.71389(12) 0.60671(5) 0.0286(2) Uani 1 1 d .
Br3 Br 0.24966(10) 1.12427(11) 0.71025(6) 0.0288(2) Uani 1 1 d .
Br4 Br 0.03420(12) 1.44629(12) 0.64572(7) 0.0383(3) Uani 1 1 d .
N1 N -0.2937(9) 1.7507(10) 0.5134(5) 0.0318(18) Uani 1 1 d .
H1 H -0.3829 1.7379 0.4785 0.038 Uiso 1 1 calc R
C1 C -0.2156(11) 1.6148(11) 0.5479(6) 0.0293(19) Uani 1 1 d .
H1A H -0.2571 1.5069 0.5361 0.035 Uiso 1 1 calc R
C2 C -0.0754(11) 1.6368(12) 0.6002(6) 0.0288(19) Uani 1 1 d .
C3 C -0.0188(12) 1.7928(13) 0.6204(7) 0.036(2) Uani 1 1 d .
H3 H 0.0758 1.8065 0.6600 0.043 Uiso 1 1 calc R
C4 C -0.0986(13) 1.9305(13) 0.5834(7) 0.039(2) Uani 1 1 d .
H4 H -0.0579 2.0390 0.5939 0.047 Uiso 1 1 calc R
C5 C -0.2388(11) 1.9050(13) 0.5309(7) 0.033(2) Uani 1 1 d .
H5 H -0.2980 1.9977 0.5065 0.039 Uiso 1 1 calc R

loop_
_atom_site_aniso_label
_atom_site_aniso_U_11
_atom_site_aniso_U_22
_atom_site_aniso_U_33
_atom_site_aniso_U_23
_atom_site_aniso_U_13
_atom_site_aniso_U_12
Pb1 0.0241(2) 0.0199(2) 0.0254(2) 0.00071(11) 0.00264(13) 0.00107(12)
Br1 0.0270(5) 0.0264(5) 0.0260(4) 0.0012(3) 0.0063(3) 0.0005(3)
Br2 0.0332(5) 0.0267(5) 0.0232(4) -0.0002(3) 0.0008(3) 0.0005(4)
Br3 0.0213(4) 0.0225(5) 0.0403(5) 0.0019(3) 0.0018(4) 0.0015(3)
Br4 0.0329(5) 0.0287(5) 0.0519(6) 0.0086(4) 0.0062(4) 0.0060(4)
N1 0.022(4) 0.041(5) 0.029(4) -0.002(3) -0.002(3) 0.002(3)
C1 0.027(5) 0.022(4) 0.041(5) -0.006(4) 0.012(4) -0.007(4)
C2 0.030(5) 0.027(5) 0.029(4) 0.002(4) 0.007(4) 0.003(4)
C3 0.025(5) 0.037(5) 0.041(5) -0.003(4) -0.003(4) 0.003(4)
C4 0.034(6) 0.025(5) 0.053(6) -0.003(4) 0.002(5) -0.004(4)
C5 0.025(5) 0.030(5) 0.045(5) 0.009(4) 0.011(4) 0.017(4)

loop_
_atom_type_symbol
_atom_type_description
_atom_type_scat_dispersion_real
_atom_type_scat_dispersion_imag
_atom_type_scat_source
C C 0.0033 0.0016 'International Tables Vol C Tables 4.2.6.8 and 6.1.1.4'
H H 0.0000 0.0000 'International Tables Vol C Tables 4.2.6.8 and 6.1.1.4'
Br Br -0.2901 2.4595 'International Tables Vol C Tables 4.2.6.8 and 6.1.1.4'
N N 0.0061 0.0033 'International Tables Vol C Tables 4.2.6.8 and 6.1.1.4'
Pb Pb -3.3944 10.1111 'International Tables Vol C Tables 4.2.6.8 and 6.1.1.4'

loop_
_exptl_crystal_face_index_h
_exptl_crystal_face_index_k
_exptl_crystal_face_index_l
_exptl_crystal_face_perp_dist
4 0 -2 0.0412
4 4 -2 0.0978
3 0 4 0.0732
3 -3 4 0.0716
4 -4 -2 0.1047
2 -2 -4 0.1299
2 0 -4 0.0793
2 2 -4 0.1021
0 -2 4 0.0937
-4 0 2 0.0373
-3 0 -4 0.0583
-3 3 -4 0.0888
-4 4 2 0.1155
-2 0 4 0.0842

loop_
_geom_angle_atom_site_label_1
_geom_angle_atom_site_label_2
_geom_angle_atom_site_label_3
_geom_angle
_geom_angle_site_symmetry_1
_geom_angle_site_symmetry_3
Br1 Pb1 Br1 166.66(3) . 2_656
Br1 Pb1 Br2 92.08(2) . 2_656
Br1 Pb1 Br2 86.25(3) . .
Br2 Pb1 Br1 98.84(2) . 2_656
Br2 Pb1 Br1 81.01(2) 2_656 2_656
Br2 Pb1 Br2 171.209(19) . 2_656
Br3 Pb1 Br1 80.77(3) . 2_656
Br3 Pb1 Br1 87.11(3) . .
Br3 Pb1 Br2 88.09(3) . .
Br3 Pb1 Br2 83.21(3) . 2_656
Pb1 Br1 Pb1 83.30(2) . 2_646
Pb1 Br2 Pb1 84.00(2) . 2_646
C1 N1 H1 119.0 . .
C5 N1 H1 119.0 . .
C5 N1 C1 121.9(8) . .
N1 C1 H1A 120.9 . .
N1 C1 C2 118.3(8) . .
C2 C1 H1A 120.9 . .
C1 C2 Br4 117.9(7) . .
C1 C2 C3 120.7(9) . .
C3 C2 Br4 121.3(7) . .
C2 C3 H3 119.9 . .
C2 C3 C4 120.3(9) . .
C4 C3 H3 119.9 . .
C3 C4 H4 121.2 . .
C5 C4 C3 117.7(10) . .
C5 C4 H4 121.2 . .
N1 C5 C4 121.0(9) . .
N1 C5 H5 119.5 . .
C4 C5 H5 119.5 . .

loop_
_geom_bond_atom_site_label_1
_geom_bond_atom_site_label_2
_geom_bond_distance
_geom_bond_site_symmetry_2
Pb1 Br1 2.9321(9) .
Pb1 Br1 3.1545(9) 2_656
Pb1 Br2 2.9811(9) .
Pb1 Br2 3.0684(9) 2_656
Pb1 Br3 2.8072(9) .
Br1 Pb1 3.1544(9) 2_646
Br2 Pb1 3.0683(9) 2_646
Br4 C2 1.883(9) .
N1 H1 0.8800 .
N1 C1 1.351(13) .
N1 C5 1.344(14) .
C1 H1A 0.9500 .
C1 C2 1.368(14) .
C2 C3 1.369(14) .
C3 H3 0.9500 .
C3 C4 1.381(15) .
C4 H4 0.9500 .
C4 C5 1.373(15) .
C5 H5 0.9500 .

loop_
_geom_torsion_atom_site_label_1
_geom_torsion_atom_site_label_2
_geom_torsion_atom_site_label_3
_geom_torsion_atom_site_label_4
_geom_torsion
Br4 C2 C3 C4 177.3(9)
N1 C1 C2 Br4 -178.5(6)
N1 C1 C2 C3 3.0(14)
C1 N1 C5 C4 1.5(15)
C1 C2 C3 C4 -4.3(16)
C2 C3 C4 C5 4.0(17)
C3 C4 C5 N1 -2.6(16)
C5 N1 C1 C2 -1.6(14)
